data_4067636
loop_
_publ_author_name
'Alvarez, M. Angeles'
'Garc\'ia, M. Esther'
'Mart\'inez, M. Eugenia'
'Men\'endez, Sonia'
'Ruiz, Miguel A.'

_publ_section_title
;
 Dehydrogenative Formation and Reactivity of the Unsaturated
 Benzylidyne-Bridged Complex [Mo2Cp2(\m-CPh)(\m-PCy2)(\m-CO)]: C&#x2212;C
 and C&#x2212;P Coupling Reactions
;
_journal_issue 4
_journal_name_full Organometallics
_journal_page_first 710
_journal_paper_doi 10.1021/om901053x
_journal_volume 29
_journal_year 2010
_chemical_compound_source 'synthesis as described'
_chemical_formula_moiety 'C33 H39 Cl2 Mo2 O3 P1'
_chemical_formula_sum 'C33 H39 Cl2 Mo2 O3 P'
_chemical_formula_weight 777.39
_chemical_name_systematic
;
 ?
;
_space_group_IT_number 2
_symmetry_cell_setting triclinic
_symmetry_Int_Tables_number 2
_symmetry_space_group_name_Hall '-P 1'
_symmetry_space_group_name_H-M 'P -1'
_atom_sites_solution_hydrogens geom
_atom_sites_solution_primary direct
_atom_sites_solution_secondary difmap
_audit_conform_dict_location ftp://ftp.iucr.org/pub/cif_core.dic
_audit_conform_dict_name cif_core.dic
_audit_conform_dict_version 2.3
_audit_creation_method 'WinGX routine CIF_UPDATE'
_cell_angle_alpha 108.9990(10)
_cell_angle_beta 104.2460(10)
_cell_angle_gamma 102.7620(10)
_cell_formula_units_Z 4
_cell_length_a 10.43100(10)
_cell_length_b 18.4643(3)
_cell_length_c 19.0331(2)
_cell_measurement_reflns_used 9972
_cell_measurement_temperature 100.0(1)
_cell_measurement_theta_max 33.14
_cell_measurement_theta_min 2.41
_cell_measurement_wavelength 0.71073
_cell_volume 3173.12(8)
_computing_cell_refinement 'BRUKER APEX'
_computing_data_collection 'BRUKER APEX'
_computing_molecular_graphics 'Ortep-3 for Windows (Farrugia, 1997)'
_computing_publication_material 'WinGX publication routines (Farrugia, 1999)'
_computing_structure_refinement 'SHELXL-97 (Sheldrick, 1997)'
_computing_structure_solution 'DIRDIF (1999)'
_diffrn_ambient_temperature 100.0(1)
_diffrn_measured_fraction_theta_full 0.997
_diffrn_measured_fraction_theta_max 0.997
_diffrn_measurement_device 'four-circle diffractometer'
_diffrn_measurement_device_type 'BRUKER APPEX-II CCD'
_diffrn_measurement_method 'omega/phi scans'
_diffrn_radiation_monochromator graphite
_diffrn_radiation_probe x-ray
_diffrn_radiation_source 'fine-focus sealed tube'
_diffrn_radiation_type MoK\a
_diffrn_radiation_wavelength 0.71073
_diffrn_reflns_av_R_equivalents 0.0333
_diffrn_reflns_av_unetI/netI 0.0238
_diffrn_reflns_limit_h_max 15
_diffrn_reflns_limit_h_min -16
_diffrn_reflns_limit_k_max 26
_diffrn_reflns_limit_k_min -28
_diffrn_reflns_limit_l_max 29
_diffrn_reflns_limit_l_min 0
_diffrn_reflns_number 170918
_diffrn_reflns_theta_full 33.26
_diffrn_reflns_theta_max 33.26
_diffrn_reflns_theta_min 1.21
_exptl_absorpt_coefficient_mu 1.042
_exptl_absorpt_correction_T_max 0.8266
_exptl_absorpt_correction_T_min 0.7661
_exptl_absorpt_correction_type multi-scan
_exptl_absorpt_process_details 'BRUKER Sadabs'
_exptl_crystal_colour brown
_exptl_crystal_density_diffrn 1.627
_exptl_crystal_density_method 'not measured'
_exptl_crystal_description prism
_exptl_crystal_F_000 1576
_exptl_crystal_size_max 0.27
_exptl_crystal_size_mid 0.22
_exptl_crystal_size_min 0.19
_refine_diff_density_max 3.058
_refine_diff_density_min -2.34
_refine_diff_density_rms 0.097
_refine_ls_extinction_method none
_refine_ls_goodness_of_fit_ref 1.1
_refine_ls_hydrogen_treatment constr
_refine_ls_matrix_type full
_refine_ls_number_parameters 739
_refine_ls_number_reflns 24363
_refine_ls_number_restraints 0
_refine_ls_restrained_S_all 1.1
_refine_ls_R_factor_all 0.0445
_refine_ls_R_factor_gt 0.0314
_refine_ls_shift/su_max 0.002
_refine_ls_shift/su_mean 0
_refine_ls_structure_factor_coef Fsqd
_refine_ls_weighting_details 'calc w=1/[\s^2^(Fo^2^)+(0.0323P)^2^+2.4180P] where P=(Fo^2^+2Fc^2^)/3'
_refine_ls_weighting_scheme calc
_refine_ls_wR_factor_gt 0.0768
_refine_ls_wR_factor_ref 0.0817
_reflns_number_gt 18634
_reflns_number_total 24363
_reflns_threshold_expression >2sigma(I)
_cod_data_source_file om901053x_si_002.cif
_cod_data_source_block compound2
_cod_depositor_comments
;
The following automatic conversions were performed:
'_diffrn_radiation_monochromador' tag replaced with
'_diffrn_radiation_monochromator'.

Automatic conversion script
Id: cif_correct_tags 1440 2010-10-19 06:21:57Z saulius 
;
_cod_original_cell_volume 3173.12(7)
_cod_database_code 4067636

loop_
_symmetry_equiv_pos_as_xyz
'x, y, z'
'-x, -y, -z'

loop_
_atom_site_label
_atom_site_type_symbol
_atom_site_fract_x
_atom_site_fract_y
_atom_site_fract_z
_atom_site_U_iso_or_equiv
_atom_site_adp_type
_atom_site_occupancy
_atom_site_symmetry_multiplicity
_atom_site_calc_flag
_atom_site_refinement_flags
Mo1 Mo 0.186657(14) 0.008436(8) 0.200814(7) 0.00924(3) Uani 1 1 d .
Mo2 Mo 0.436127(14) 0.013641(8) 0.195631(7) 0.00979(3) Uani 1 1 d .
P1 P 0.23867(4) -0.10758(2) 0.12808(2) 0.00979(7) Uani 1 1 d .
O1 O 0.18320(14) 0.04854(8) 0.05462(7) 0.0180(2) Uani 1 1 d .
O2 O 0.51541(16) -0.04302(9) 0.33260(8) 0.0258(3) Uani 1 1 d .
O3 O 0.35369(15) 0.20198(8) 0.21046(9) 0.0267(3) Uani 1 1 d .
C1 C 0.19284(17) 0.03318(9) 0.10996(9) 0.0127(3) Uani 1 1 d .
C2 C 0.47920(19) -0.02268(10) 0.28182(10) 0.0171(3) Uani 1 1 d .
C3 C 0.36232(18) 0.15583(10) 0.24043(10) 0.0171(3) Uani 1 1 d .
C4 C 0.38472(17) 0.11067(10) 0.28076(9) 0.0136(3) Uani 1 1 d .
C5 C 0.45177(18) 0.14993(10) 0.36836(9) 0.0149(3) Uani 1 1 d .
C6 C 0.54813(19) 0.22899(11) 0.40479(10) 0.0197(3) Uani 1 1 d .
H6 H 0.5688 0.2567 0.3738 0.024 Uiso 1 1 calc R
C7 C 0.6130(2) 0.26647(13) 0.48664(11) 0.0266(4) Uani 1 1 d .
H7 H 0.6762 0.319 0.51 0.032 Uiso 1 1 calc R
C8 C 0.5839(2) 0.22587(14) 0.53351(11) 0.0291(5) Uani 1 1 d .
H8 H 0.6279 0.2508 0.5882 0.035 Uiso 1 1 calc R
C9 C 0.4886(2) 0.14774(14) 0.49836(11) 0.0266(4) Uani 1 1 d .
H9 H 0.4685 0.1204 0.5297 0.032 Uiso 1 1 calc R
C10 C 0.4228(2) 0.11000(12) 0.41638(10) 0.0195(3) Uani 1 1 d .
H10 H 0.3589 0.0577 0.3935 0.023 Uiso 1 1 calc R
C11 C -0.04034(18) -0.06989(10) 0.18427(10) 0.0168(3) Uani 1 1 d .
H11 H -0.0749 -0.1258 0.1559 0.02 Uiso 1 1 calc R
C12 C 0.03416(18) -0.02864(11) 0.26673(10) 0.0169(3) Uani 1 1 d .
H12 H 0.056 -0.0528 0.3019 0.02 Uiso 1 1 calc R
C13 C 0.06960(18) 0.05588(10) 0.28638(10) 0.0158(3) Uani 1 1 d .
H13 H 0.1195 0.0967 0.3366 0.019 Uiso 1 1 calc R
C14 C 0.01554(18) 0.06729(10) 0.21592(10) 0.0157(3) Uani 1 1 d .
H14 H 0.0233 0.1168 0.2118 0.019 Uiso 1 1 calc R
C15 C -0.05294(17) -0.01120(10) 0.15264(10) 0.0158(3) Uani 1 1 d .
H15 H -0.0979 -0.0218 0.0999 0.019 Uiso 1 1 calc R
C16 C 0.6447(2) 0.10536(11) 0.20544(12) 0.0230(4) Uani 1 1 d .
H16 H 0.681 0.1589 0.2423 0.028 Uiso 1 1 calc R
C17 C 0.5465(2) 0.07617(13) 0.12841(12) 0.0246(4) Uani 1 1 d .
H17 H 0.5072 0.1072 0.1055 0.03 Uiso 1 1 calc R
C18 C 0.5182(2) -0.00875(13) 0.09202(11) 0.0277(4) Uani 1 1 d .
H18 H 0.457 -0.0433 0.0412 0.033 Uiso 1 1 calc R
C19 C 0.5999(2) -0.03130(12) 0.14716(14) 0.0287(5) Uani 1 1 d .
H19 H 0.602 -0.0834 0.1391 0.034 Uiso 1 1 calc R
C20 C 0.67786(19) 0.03968(14) 0.21669(13) 0.0268(4) Uani 1 1 d .
H20 H 0.7407 0.0422 0.2623 0.032 Uiso 1 1 calc R
C21 C 0.15751(17) -0.14953(9) 0.01863(9) 0.0124(3) Uani 1 1 d .
H21 H 0.1768 -0.1033 0.0037 0.015 Uiso 1 1 calc R
C22 C -0.00222(17) -0.18524(10) -0.00854(9) 0.0154(3) Uani 1 1 d .
H22A H -0.0271 -0.2322 0.004 0.018 Uiso 1 1 calc R
H22B H -0.0384 -0.1453 0.0198 0.018 Uiso 1 1 calc R
C23 C -0.06926(19) -0.21031(11) -0.09755(10) 0.0188(3) Uani 1 1 d .
H23A H -0.1693 -0.2365 -0.1136 0.023 Uiso 1 1 calc R
H23B H -0.055 -0.1622 -0.109 0.023 Uiso 1 1 calc R
C24 C -0.00801(18) -0.26786(10) -0.14528(10) 0.0176(3) Uani 1 1 d .
H24A H -0.0469 -0.2783 -0.2008 0.021 Uiso 1 1 calc R
H24B H -0.0339 -0.3191 -0.14 0.021 Uiso 1 1 calc R
C25 C 0.15119(18) -0.23244(10) -0.11724(10) 0.0172(3) Uani 1 1 d .
H25A H 0.1771 -0.1843 -0.1279 0.021 Uiso 1 1 calc R
H25B H 0.1876 -0.2717 -0.1464 0.021 Uiso 1 1 calc R
C26 C 0.21624(17) -0.21038(10) -0.02832(9) 0.0147(3) Uani 1 1 d .
H26A H 0.3172 -0.1869 -0.0115 0.018 Uiso 1 1 calc R
H26B H 0.1954 -0.259 -0.018 0.018 Uiso 1 1 calc R
C27 C 0.22112(17) -0.19980(9) 0.14968(10) 0.0135(3) Uani 1 1 d .
H27 H 0.1401 -0.243 0.1065 0.016 Uiso 1 1 calc R
C28 C 0.19100(19) -0.19004(11) 0.22649(11) 0.0178(3) Uani 1 1 d .
H28A H 0.2684 -0.1469 0.2708 0.021 Uiso 1 1 calc R
H28B H 0.1073 -0.1748 0.2241 0.021 Uiso 1 1 calc R
C29 C 0.1704(2) -0.26851(12) 0.23976(13) 0.0238(4) Uani 1 1 d .
H29A H 0.1592 -0.259 0.2908 0.029 Uiso 1 1 calc R
H29B H 0.0855 -0.3096 0.1993 0.029 Uiso 1 1 calc R
C30 C 0.2938(2) -0.29961(12) 0.23726(12) 0.0241(4) Uani 1 1 d .
H30A H 0.3763 -0.2621 0.2822 0.029 Uiso 1 1 calc R
H30B H 0.2731 -0.3517 0.2413 0.029 Uiso 1 1 calc R
C31 C 0.3237(2) -0.30877(11) 0.16089(12) 0.0220(4) Uani 1 1 d .
H31A H 0.2452 -0.3507 0.1162 0.026 Uiso 1 1 calc R
H31B H 0.406 -0.3253 0.1624 0.026 Uiso 1 1 calc R
C32 C 0.34791(18) -0.22902(10) 0.15010(10) 0.0157(3) Uani 1 1 d .
H32A H 0.3643 -0.2366 0.1006 0.019 Uiso 1 1 calc R
H32B H 0.4305 -0.1882 0.1928 0.019 Uiso 1 1 calc R
Mo3 Mo 0.179436(13) -0.498624(8) -0.300580(7) 0.00919(3) Uani 1 1 d .
Mo4 Mo 0.430180(14) -0.492933(8) -0.303531(7) 0.00963(3) Uani 1 1 d .
P2 P 0.23161(4) -0.61307(2) -0.37694(2) 0.00939(7) Uani 1 1 d .
O51 O 0.18806(14) -0.45019(8) -0.44109(7) 0.0182(2) Uani 1 1 d .
O52 O 0.49534(15) -0.55854(8) -0.17221(8) 0.0220(3) Uani 1 1 d .
O53 O 0.34886(15) -0.30099(8) -0.27798(8) 0.0259(3) Uani 1 1 d .
C51 C 0.19317(17) -0.46856(9) -0.38758(9) 0.0129(3) Uani 1 1 d .
C52 C 0.46500(18) -0.53486(10) -0.22119(10) 0.0150(3) Uani 1 1 d .
C53 C 0.35625(18) -0.35034(10) -0.25254(10) 0.0162(3) Uani 1 1 d .
C54 C 0.37735(17) -0.39895(9) -0.21601(9) 0.0130(3) Uani 1 1 d .
C55 C 0.44084(18) -0.36387(10) -0.12789(9) 0.0157(3) Uani 1 1 d .
C56 C 0.53904(19) -0.28540(11) -0.08797(11) 0.0218(4) Uani 1 1 d .
H56 H 0.5637 -0.2556 -0.1165 0.026 Uiso 1 1 calc R
C57 C 0.5996(2) -0.25205(14) -0.00579(12) 0.0317(5) Uani 1 1 d .
H57 H 0.6645 -0.2 0.0202 0.038 Uiso 1 1 calc R
C58 C 0.5646(2) -0.29530(16) 0.03742(12) 0.0360(6) Uani 1 1 d .
H58 H 0.6059 -0.2728 0.0923 0.043 Uiso 1 1 calc R
C59 C 0.4671(2) -0.37275(15) -0.00148(11) 0.0315(5) Uani 1 1 d .
H59 H 0.4429 -0.4021 0.0276 0.038 Uiso 1 1 calc R
C60 C 0.4051(2) -0.40707(12) -0.08370(10) 0.0211(4) Uani 1 1 d .
H60 H 0.3396 -0.459 -0.1091 0.025 Uiso 1 1 calc R
C61 C -0.05121(18) -0.57703(10) -0.32248(10) 0.0168(3) Uani 1 1 d .
H61 H -0.0871 -0.6325 -0.3533 0.02 Uiso 1 1 calc R
C62 C 0.02077(18) -0.53947(10) -0.23932(10) 0.0164(3) Uani 1 1 d .
H62 H 0.0396 -0.5662 -0.2062 0.02 Uiso 1 1 calc R
C63 C 0.05887(18) -0.45441(10) -0.21560(10) 0.0154(3) Uani 1 1 d .
H63 H 0.1075 -0.4156 -0.1643 0.018 Uiso 1 1 calc R
C64 C 0.00976(18) -0.43872(10) -0.28402(10) 0.0157(3) Uani 1 1 d .
H64 H 0.0203 -0.3879 -0.2854 0.019 Uiso 1 1 calc R
C65 C -0.05856(17) -0.51497(10) -0.35017(10) 0.0159(3) Uani 1 1 d .
H65 H -0.1006 -0.5226 -0.4023 0.019 Uiso 1 1 calc R
C66 C 0.67285(19) -0.46587(14) -0.27925(13) 0.0282(4) Uani 1 1 d .
H66 H 0.7334 -0.4647 -0.2337 0.034 Uiso 1 1 calc R
C67 C 0.6404(2) -0.39899(12) -0.28907(12) 0.0263(4) Uani 1 1 d .
H67 H 0.6752 -0.346 -0.2511 0.032 Uiso 1 1 calc R
C68 C 0.5459(2) -0.42630(13) -0.36648(13) 0.0251(4) Uani 1 1 d .
H68 H 0.5079 -0.3944 -0.3886 0.03 Uiso 1 1 calc R
C69 C 0.5185(2) -0.51072(13) -0.40487(11) 0.0264(4) Uani 1 1 d .
H69 H 0.4593 -0.5441 -0.4565 0.032 Uiso 1 1 calc R
C70 C 0.5976(2) -0.53510(12) -0.35056(14) 0.0275(4) Uani 1 1 d .
H70 H 0.5997 -0.5875 -0.3601 0.033 Uiso 1 1 calc R
C71 C 0.20719(17) -0.70906(9) -0.36152(9) 0.0125(3) Uani 1 1 d .
H71 H 0.1273 -0.7504 -0.407 0.015 Uiso 1 1 calc R
C72 C 0.33288(18) -0.73933(10) -0.36098(10) 0.0149(3) Uani 1 1 d .
H72A H 0.3537 -0.7435 -0.4088 0.018 Uiso 1 1 calc R
H72B H 0.4143 -0.7006 -0.316 0.018 Uiso 1 1 calc R
C73 C 0.3025(2) -0.82233(11) -0.35606(11) 0.0195(3) Uani 1 1 d .
H73A H 0.2257 -0.862 -0.4031 0.023 Uiso 1 1 calc R
H73B H 0.3843 -0.8394 -0.3541 0.023 Uiso 1 1 calc R
C74 C 0.2646(2) -0.81858(12) -0.28249(12) 0.0231(4) Uani 1 1 d .
H74A H 0.2397 -0.8724 -0.2825 0.028 Uiso 1 1 calc R
H74B H 0.3452 -0.7836 -0.2354 0.028 Uiso 1 1 calc R
C75 C 0.1425(2) -0.78639(11) -0.28059(12) 0.0221(4) Uani 1 1 d .
H75A H 0.1258 -0.7806 -0.2314 0.027 Uiso 1 1 calc R
H75B H 0.0588 -0.8253 -0.3239 0.027 Uiso 1 1 calc R
C76 C 0.16988(19) -0.70443(10) -0.28750(11) 0.0172(3) Uani 1 1 d .
H76A H 0.2462 -0.6637 -0.2408 0.021 Uiso 1 1 calc R
H76B H 0.087 -0.6883 -0.2901 0.021 Uiso 1 1 calc R
C77 C 0.15700(16) -0.64904(9) -0.48625(9) 0.0121(3) Uani 1 1 d .
H77 H 0.1808 -0.6008 -0.4979 0.014 Uiso 1 1 calc R
C78 C 0.21549(17) -0.70914(10) -0.53450(9) 0.0145(3) Uani 1 1 d .
H78A H 0.3168 -0.6869 -0.5158 0.017 Uiso 1 1 calc R
H78B H 0.1902 -0.7595 -0.5276 0.017 Uiso 1 1 calc R
C79 C 0.15596(18) -0.72557(10) -0.62243(9) 0.0161(3) Uani 1 1 d .
H79A H 0.1857 -0.6756 -0.6295 0.019 Uiso 1 1 calc R
H79B H 0.1923 -0.7641 -0.6527 0.019 Uiso 1 1 calc R
C80 C -0.00395(18) -0.75945(11) -0.65321(10) 0.0175(3) Uani 1 1 d .
H80A H -0.0394 -0.7669 -0.7081 0.021 Uiso 1 1 calc R
H80B H -0.0334 -0.812 -0.6509 0.021 Uiso 1 1 calc R
C81 C -0.06539(19) -0.70260(11) -0.60447(10) 0.0189(3) Uani 1 1 d .
H81A H -0.0467 -0.6527 -0.6127 0.023 Uiso 1 1 calc R
H81B H -0.1661 -0.7278 -0.6225 0.023 Uiso 1 1 calc R
C82 C -0.00365(17) -0.68292(10) -0.51636(9) 0.0156(3) Uani 1 1 d .
H82A H -0.0328 -0.7317 -0.5072 0.019 Uiso 1 1 calc R
H82B H -0.0393 -0.6434 -0.4869 0.019 Uiso 1 1 calc R
C91 C 0.2299(3) 0.41434(17) 0.02625(13) 0.0366(5) Uani 1 1 d .
H91A H 0.3207 0.4564 0.054 0.044 Uiso 1 1 calc R
H91B H 0.2384 0.3663 0.0347 0.044 Uiso 1 1 calc R
Cl1 Cl 0.10848(9) 0.44639(5) 0.06657(5) 0.05512(19) Uani 1 1 d .
Cl2 Cl 0.18460(10) 0.39249(7) -0.07441(4) 0.0780(3) Uani 1 1 d .
C92 C 0.7887(3) 0.09948(15) 0.48210(14) 0.0349(5) Uani 1 1 d .
H92A H 0.8243 0.1581 0.5092 0.042 Uiso 1 1 calc R
H92B H 0.6993 0.0848 0.4413 0.042 Uiso 1 1 calc R
Cl3 Cl 0.90594(7) 0.06706(4) 0.43714(4) 0.04327(14) Uani 1 1 d .
Cl4 Cl 0.76327(9) 0.05792(7) 0.54923(5) 0.0743(3) Uani 1 1 d .

loop_
_atom_site_aniso_label
_atom_site_aniso_U_11
_atom_site_aniso_U_22
_atom_site_aniso_U_33
_atom_site_aniso_U_23
_atom_site_aniso_U_13
_atom_site_aniso_U_12
Mo1 0.00923(6) 0.01018(5) 0.00981(6) 0.00417(4) 0.00444(4) 0.00443(4)
Mo2 0.00900(6) 0.01075(5) 0.00974(6) 0.00364(4) 0.00427(4) 0.00304(4)
P1 0.00973(17) 0.00993(15) 0.01096(16) 0.00450(13) 0.00446(13) 0.00409(13)
O1 0.0236(6) 0.0192(6) 0.0151(5) 0.0095(5) 0.0072(5) 0.0099(5)
O2 0.0330(8) 0.0283(7) 0.0218(6) 0.0148(6) 0.0078(6) 0.0150(6)
O3 0.0232(7) 0.0173(6) 0.0302(7) 0.0131(6) -0.0045(6) -0.0007(5)
C1 0.0134(7) 0.0119(6) 0.0145(7) 0.0052(5) 0.0059(5) 0.0062(5)
C2 0.0181(8) 0.0169(7) 0.0159(7) 0.0056(6) 0.0057(6) 0.0070(6)
C3 0.0133(7) 0.0158(7) 0.0170(7) 0.0043(6) 0.0013(6) 0.0028(6)
C4 0.0145(7) 0.0139(6) 0.0115(6) 0.0044(5) 0.0044(5) 0.0044(6)
C5 0.0139(7) 0.0185(7) 0.0108(6) 0.0029(6) 0.0038(5) 0.0077(6)
C6 0.0178(8) 0.0197(8) 0.0167(7) 0.0022(6) 0.0052(6) 0.0056(6)
C7 0.0188(9) 0.0293(9) 0.0187(8) -0.0031(7) 0.0032(7) 0.0066(7)
C8 0.0230(9) 0.0438(12) 0.0120(8) 0.0006(8) 0.0042(7) 0.0135(9)
C9 0.0284(10) 0.0420(11) 0.0132(8) 0.0106(8) 0.0099(7) 0.0162(9)
C10 0.0209(8) 0.0267(9) 0.0134(7) 0.0079(6) 0.0086(6) 0.0101(7)
C11 0.0130(7) 0.0175(7) 0.0208(8) 0.0072(6) 0.0088(6) 0.0038(6)
C12 0.0171(8) 0.0201(7) 0.0197(8) 0.0107(6) 0.0111(6) 0.0083(6)
C13 0.0171(8) 0.0189(7) 0.0160(7) 0.0067(6) 0.0107(6) 0.0092(6)
C14 0.0156(7) 0.0177(7) 0.0184(7) 0.0078(6) 0.0089(6) 0.0101(6)
C15 0.0108(7) 0.0203(7) 0.0180(7) 0.0074(6) 0.0060(6) 0.0075(6)
C16 0.0176(8) 0.0181(8) 0.0269(9) 0.0020(7) 0.0135(7) -0.0019(6)
C17 0.0219(9) 0.0314(10) 0.0296(10) 0.0203(8) 0.0145(8) 0.0072(8)
C18 0.0243(9) 0.0314(10) 0.0177(8) 0.0018(7) 0.0137(7) -0.0039(8)
C19 0.0257(10) 0.0206(8) 0.0493(13) 0.0124(9) 0.0281(10) 0.0106(7)
C20 0.0103(8) 0.0410(11) 0.0318(10) 0.0175(9) 0.0088(7) 0.0072(8)
C21 0.0141(7) 0.0120(6) 0.0108(6) 0.0035(5) 0.0042(5) 0.0052(5)
C22 0.0120(7) 0.0181(7) 0.0136(7) 0.0031(6) 0.0034(5) 0.0065(6)
C23 0.0169(8) 0.0221(8) 0.0137(7) 0.0032(6) 0.0026(6) 0.0087(6)
C24 0.0157(8) 0.0173(7) 0.0145(7) 0.0013(6) 0.0039(6) 0.0047(6)
C25 0.0171(8) 0.0167(7) 0.0143(7) 0.0017(6) 0.0070(6) 0.0042(6)
C26 0.0134(7) 0.0148(7) 0.0134(7) 0.0023(6) 0.0048(6) 0.0047(6)
C27 0.0127(7) 0.0118(6) 0.0183(7) 0.0075(6) 0.0065(6) 0.0050(5)
C28 0.0185(8) 0.0211(8) 0.0257(8) 0.0159(7) 0.0145(7) 0.0111(6)
C29 0.0225(9) 0.0274(9) 0.0370(10) 0.0249(8) 0.0167(8) 0.0119(7)
C30 0.0254(9) 0.0282(9) 0.0343(10) 0.0235(8) 0.0150(8) 0.0158(8)
C31 0.0269(9) 0.0196(8) 0.0287(9) 0.0142(7) 0.0124(8) 0.0145(7)
C32 0.0171(8) 0.0176(7) 0.0198(7) 0.0105(6) 0.0098(6) 0.0109(6)
Mo3 0.00894(6) 0.00946(5) 0.00999(6) 0.00357(4) 0.00420(4) 0.00401(4)
Mo4 0.00854(6) 0.00968(5) 0.01010(6) 0.00306(4) 0.00391(4) 0.00252(4)
P2 0.00874(16) 0.00905(15) 0.01036(16) 0.00346(13) 0.00356(13) 0.00323(13)
O51 0.0237(6) 0.0188(6) 0.0165(6) 0.0096(5) 0.0080(5) 0.0100(5)
O52 0.0269(7) 0.0209(6) 0.0188(6) 0.0108(5) 0.0040(5) 0.0089(5)
O53 0.0238(7) 0.0164(6) 0.0285(7) 0.0116(5) -0.0034(5) 0.0001(5)
C51 0.0134(7) 0.0113(6) 0.0150(7) 0.0048(5) 0.0056(6) 0.0059(5)
C52 0.0142(7) 0.0134(6) 0.0150(7) 0.0036(6) 0.0042(6) 0.0042(6)
C53 0.0126(7) 0.0155(7) 0.0159(7) 0.0035(6) 0.0024(6) 0.0031(6)
C54 0.0124(7) 0.0124(6) 0.0109(6) 0.0014(5) 0.0032(5) 0.0035(5)
C55 0.0145(7) 0.0181(7) 0.0114(7) 0.0015(6) 0.0038(6) 0.0073(6)
C56 0.0180(8) 0.0208(8) 0.0171(8) -0.0015(6) 0.0037(6) 0.0053(7)
C57 0.0222(9) 0.0354(11) 0.0186(9) -0.0068(8) 0.0001(7) 0.0091(8)
C58 0.0302(11) 0.0570(15) 0.0111(8) 0.0004(9) 0.0042(7) 0.0200(11)
C59 0.0331(11) 0.0525(14) 0.0139(8) 0.0133(9) 0.0106(8) 0.0206(10)
C60 0.0214(9) 0.0285(9) 0.0151(7) 0.0084(7) 0.0073(6) 0.0107(7)
C61 0.0117(7) 0.0166(7) 0.0230(8) 0.0072(6) 0.0088(6) 0.0040(6)
C62 0.0163(8) 0.0185(7) 0.0203(8) 0.0099(6) 0.0117(6) 0.0073(6)
C63 0.0160(7) 0.0172(7) 0.0160(7) 0.0059(6) 0.0089(6) 0.0084(6)
C64 0.0165(8) 0.0172(7) 0.0183(7) 0.0069(6) 0.0102(6) 0.0101(6)
C65 0.0117(7) 0.0198(7) 0.0179(7) 0.0074(6) 0.0062(6) 0.0077(6)
C66 0.0098(8) 0.0464(12) 0.0319(10) 0.0224(10) 0.0073(7) 0.0057(8)
C67 0.0187(9) 0.0199(8) 0.0303(10) 0.0003(7) 0.0145(8) -0.0043(7)
C68 0.0216(9) 0.0306(10) 0.0346(10) 0.0222(9) 0.0166(8) 0.0086(8)
C69 0.0229(9) 0.0306(10) 0.0169(8) 0.0031(7) 0.0122(7) -0.0037(8)
C70 0.0236(9) 0.0200(8) 0.0506(13) 0.0146(9) 0.0275(9) 0.0116(7)
C71 0.0117(7) 0.0114(6) 0.0156(7) 0.0063(5) 0.0051(5) 0.0045(5)
C72 0.0165(7) 0.0157(7) 0.0181(7) 0.0088(6) 0.0089(6) 0.0094(6)
C73 0.0254(9) 0.0170(7) 0.0247(8) 0.0116(7) 0.0122(7) 0.0138(7)
C74 0.0270(10) 0.0253(9) 0.0319(10) 0.0208(8) 0.0163(8) 0.0151(8)
C75 0.0228(9) 0.0215(8) 0.0354(10) 0.0202(8) 0.0175(8) 0.0104(7)
C76 0.0198(8) 0.0180(7) 0.0230(8) 0.0124(6) 0.0141(7) 0.0093(6)
C77 0.0122(7) 0.0109(6) 0.0119(6) 0.0030(5) 0.0042(5) 0.0037(5)
C78 0.0138(7) 0.0153(7) 0.0131(7) 0.0028(6) 0.0059(6) 0.0053(6)
C79 0.0170(8) 0.0164(7) 0.0129(7) 0.0033(6) 0.0061(6) 0.0045(6)
C80 0.0174(8) 0.0178(7) 0.0122(7) 0.0017(6) 0.0031(6) 0.0052(6)
C81 0.0178(8) 0.0224(8) 0.0138(7) 0.0040(6) 0.0018(6) 0.0111(7)
C82 0.0121(7) 0.0194(7) 0.0138(7) 0.0037(6) 0.0043(6) 0.0071(6)
C91 0.0304(11) 0.0514(14) 0.0269(10) 0.0170(10) 0.0069(9) 0.0131(10)
Cl1 0.0587(5) 0.0690(5) 0.0689(5) 0.0424(4) 0.0384(4) 0.0382(4)
Cl2 0.0766(6) 0.1350(9) 0.0317(3) 0.0351(5) 0.0094(4) 0.0601(6)
C92 0.0395(13) 0.0411(12) 0.0339(11) 0.0221(10) 0.0191(10) 0.0135(10)
Cl3 0.0404(3) 0.0429(3) 0.0543(4) 0.0204(3) 0.0254(3) 0.0169(3)
Cl4 0.0602(5) 0.1275(9) 0.0681(5) 0.0771(6) 0.0283(4) 0.0274(5)

loop_
_atom_type_symbol
_atom_type_description
_atom_type_scat_dispersion_real
_atom_type_scat_dispersion_imag
_atom_type_scat_source
C C 0.0033 0.0016 'International Tables Vol C Tables 4.2.6.8 and 6.1.1.4'
H H 0 0 'International Tables Vol C Tables 4.2.6.8 and 6.1.1.4'
Cl Cl 0.1484 0.1585 'International Tables Vol C Tables 4.2.6.8 and 6.1.1.4'
Mo Mo -1.6832 0.6857 'International Tables Vol C Tables 4.2.6.8 and 6.1.1.4'
O O 0.0106 0.006 'International Tables Vol C Tables 4.2.6.8 and 6.1.1.4'
P P 0.1023 0.0942 'International Tables Vol C Tables 4.2.6.8 and 6.1.1.4'

loop_
_geom_angle_atom_site_label_1
_geom_angle_atom_site_label_2
_geom_angle_atom_site_label_3
_geom_angle
C1 Mo1 C4 92.37(6)
C1 Mo1 C14 91.87(6)
C4 Mo1 C14 102.76(6)
C1 Mo1 C13 126.35(6)
C4 Mo1 C13 90.96(6)
C14 Mo1 C13 35.68(6)
C1 Mo1 C15 84.95(7)
C4 Mo1 C15 138.00(6)
C14 Mo1 C15 35.78(6)
C13 Mo1 C15 59.03(6)
C1 Mo1 C11 112.77(6)
C4 Mo1 C11 147.97(6)
C14 Mo1 C11 58.85(6)
C13 Mo1 C11 58.46(6)
C15 Mo1 C11 34.96(6)
C1 Mo1 C12 143.17(7)
C4 Mo1 C12 114.09(6)
C14 Mo1 C12 58.72(6)
C13 Mo1 C12 35.05(6)
C15 Mo1 C12 58.22(6)
C11 Mo1 C12 34.75(6)
C1 Mo1 P1 81.61(5)
C4 Mo1 P1 110.34(4)
C14 Mo1 P1 146.45(4)
C13 Mo1 P1 145.00(4)
C15 Mo1 P1 110.68(4)
C11 Mo1 P1 93.36(4)
C12 Mo1 P1 110.00(4)
C1 Mo1 Mo2 75.16(5)
C4 Mo1 Mo2 54.79(4)
C14 Mo1 Mo2 152.48(4)
C13 Mo1 Mo2 142.50(4)
C15 Mo1 Mo2 157.53(4)
C11 Mo1 Mo2 148.57(4)
C12 Mo1 Mo2 140.86(4)
P1 Mo1 Mo2 56.702(10)
C2 Mo2 C4 84.89(7)
C2 Mo2 C18 127.72(8)
C4 Mo2 C18 141.02(7)
C2 Mo2 C19 92.52(8)
C4 Mo2 C19 149.50(7)
C18 Mo2 C19 35.78(8)
C2 Mo2 C17 140.74(7)
C4 Mo2 C17 105.86(7)
C18 Mo2 C17 35.81(7)
C19 Mo2 C17 59.07(8)
C2 Mo2 C20 83.02(8)
C4 Mo2 C20 114.63(7)
C18 Mo2 C20 58.76(7)
C19 Mo2 C20 35.16(8)
C17 Mo2 C20 58.01(7)
C2 Mo2 C16 108.38(7)
C4 Mo2 C16 93.61(6)
C18 Mo2 C16 58.90(7)
C19 Mo2 C16 58.38(7)
C17 Mo2 C16 35.01(7)
C20 Mo2 C16 34.37(7)
C2 Mo2 P1 86.66(5)
C4 Mo2 P1 110.19(4)
C18 Mo2 P1 94.26(5)
C19 Mo2 P1 99.95(5)
C17 Mo2 P1 122.16(5)
C20 Mo2 P1 132.69(6)
C16 Mo2 P1 153.14(5)
C2 Mo2 Mo1 92.32(5)
C4 Mo2 Mo1 54.17(4)
C18 Mo2 Mo1 131.13(6)
C19 Mo2 Mo1 156.26(5)
C17 Mo2 Mo1 124.90(5)
C20 Mo2 Mo1 168.40(5)
C16 Mo2 Mo1 140.51(5)
P1 Mo2 Mo1 57.170(11)
C21 P1 C27 103.25(7)
C21 P1 Mo2 120.06(5)
C27 P1 Mo2 124.81(5)
C21 P1 Mo1 116.17(5)
C27 P1 Mo1 124.08(5)
Mo2 P1 Mo1 66.128(11)
O1 C1 Mo1 173.14(15)
O2 C2 Mo2 174.53(16)
O3 C3 C4 173.40(18)
C3 C4 C5 119.64(15)
C3 C4 Mo1 93.42(11)
C5 C4 Mo1 132.21(12)
C3 C4 Mo2 100.93(12)
C5 C4 Mo2 127.07(12)
Mo1 C4 Mo2 71.04(5)
C10 C5 C6 118.26(16)
C10 C5 C4 121.76(15)
C6 C5 C4 119.98(16)
C7 C6 C5 120.83(18)
C7 C6 H6 119.6
C5 C6 H6 119.6
C8 C7 C6 120.26(19)
C8 C7 H7 119.9
C6 C7 H7 119.9
C7 C8 C9 119.58(17)
C7 C8 H8 120.2
C9 C8 H8 120.2
C8 C9 C10 120.42(19)
C8 C9 H9 119.8
C10 C9 H9 119.8
C9 C10 C5 120.65(18)
C9 C10 H10 119.7
C5 C10 H10 119.7
C15 C11 C12 108.13(15)
C15 C11 Mo1 71.31(9)
C12 C11 Mo1 72.73(10)
C15 C11 H11 125.9
C12 C11 H11 125.9
Mo1 C11 H11 121.7
C11 C12 C13 108.24(16)
C11 C12 Mo1 72.52(10)
C13 C12 Mo1 70.83(10)
C11 C12 H12 125.9
C13 C12 H12 125.9
Mo1 C12 H12 122.4
C12 C13 C14 108.07(15)
C12 C13 Mo1 74.11(10)
C14 C13 Mo1 71.52(9)
C12 C13 H13 126
C14 C13 H13 126
Mo1 C13 H13 120.2
C13 C14 C15 107.52(15)
C13 C14 Mo1 72.80(10)
C15 C14 Mo1 73.08(9)
C13 C14 H14 126.2
C15 C14 H14 126.2
Mo1 C14 H14 119.7
C11 C15 C14 108.04(15)
C11 C15 Mo1 73.73(10)
C14 C15 Mo1 71.14(9)
C11 C15 H15 126
C14 C15 H15 126
Mo1 C15 H15 120.9
C20 C16 C17 108.03(17)
C20 C16 Mo2 72.72(11)
C17 C16 Mo2 70.77(10)
C20 C16 H16 126
C17 C16 H16 126
Mo2 C16 H16 122.2
C16 C17 C18 108.10(19)
C16 C17 Mo2 74.22(11)
C18 C17 Mo2 70.88(11)
C16 C17 H17 126
C18 C17 H17 126
Mo2 C17 H17 120.7
C19 C18 C17 107.56(17)
C19 C18 Mo2 73.07(11)
C17 C18 Mo2 73.31(11)
C19 C18 H18 126.2
C17 C18 H18 126.2
Mo2 C18 H18 119.3
C20 C19 C18 107.69(18)
C20 C19 Mo2 74.30(11)
C18 C19 Mo2 71.15(11)
C20 C19 H19 126.2
C18 C19 H19 126.2
Mo2 C19 H19 120.2
C16 C20 C19 108.63(18)
C16 C20 Mo2 72.91(11)
C19 C20 Mo2 70.54(11)
C16 C20 H20 125.7
C19 C20 H20 125.7
Mo2 C20 H20 122.5
C22 C21 C26 110.19(13)
C22 C21 P1 111.67(11)
C26 C21 P1 115.98(11)
C22 C21 H21 106.1
C26 C21 H21 106.1
P1 C21 H21 106.1
C23 C22 C21 111.25(14)
C23 C22 H22A 109.4
C21 C22 H22A 109.4
C23 C22 H22B 109.4
C21 C22 H22B 109.4
H22A C22 H22B 108
C24 C23 C22 112.00(15)
C24 C23 H23A 109.2
C22 C23 H23A 109.2
C24 C23 H23B 109.2
C22 C23 H23B 109.2
H23A C23 H23B 107.9
C23 C24 C25 111.30(14)
C23 C24 H24A 109.4
C25 C24 H24A 109.4
C23 C24 H24B 109.4
C25 C24 H24B 109.4
H24A C24 H24B 108
C24 C25 C26 110.96(14)
C24 C25 H25A 109.4
C26 C25 H25A 109.4
C24 C25 H25B 109.4
C26 C25 H25B 109.4
H25A C25 H25B 108
C25 C26 C21 110.10(14)
C25 C26 H26A 109.6
C21 C26 H26A 109.6
C25 C26 H26B 109.6
C21 C26 H26B 109.6
H26A C26 H26B 108.2
C28 C27 C32 110.15(14)
C28 C27 P1 113.26(11)
C32 C27 P1 112.66(11)
C28 C27 H27 106.8
C32 C27 H27 106.8
P1 C27 H27 106.8
C29 C28 C27 111.41(15)
C29 C28 H28A 109.3
C27 C28 H28A 109.3
C29 C28 H28B 109.3
C27 C28 H28B 109.3
H28A C28 H28B 108
C30 C29 C28 111.93(15)
C30 C29 H29A 109.2
C28 C29 H29A 109.2
C30 C29 H29B 109.2
C28 C29 H29B 109.2
H29A C29 H29B 107.9
C31 C30 C29 111.32(16)
C31 C30 H30A 109.4
C29 C30 H30A 109.4
C31 C30 H30B 109.4
C29 C30 H30B 109.4
H30A C30 H30B 108
C30 C31 C32 110.81(15)
C30 C31 H31A 109.5
C32 C31 H31A 109.5
C30 C31 H31B 109.5
C32 C31 H31B 109.5
H31A C31 H31B 108.1
C31 C32 C27 110.91(14)
C31 C32 H32A 109.5
C27 C32 H32A 109.5
C31 C32 H32B 109.5
C27 C32 H32B 109.5
H32A C32 H32B 108
C51 Mo3 C54 92.30(6)
C51 Mo3 C64 92.20(6)
C54 Mo3 C64 102.53(6)
C51 Mo3 C63 126.61(6)
C54 Mo3 C63 90.79(6)
C64 Mo3 C63 35.61(6)
C51 Mo3 C65 85.15(7)
C54 Mo3 C65 137.66(6)
C64 Mo3 C65 35.68(6)
C63 Mo3 C65 58.97(6)
C51 Mo3 C61 112.89(7)
C54 Mo3 C61 147.83(6)
C64 Mo3 C61 58.77(6)
C63 Mo3 C61 58.43(6)
C65 Mo3 C61 34.99(6)
C51 Mo3 C62 143.41(7)
C54 Mo3 C62 113.91(6)
C64 Mo3 C62 58.60(6)
C63 Mo3 C62 34.95(6)
C65 Mo3 C62 58.26(6)
C61 Mo3 C62 34.84(6)
C51 Mo3 P2 81.24(5)
C54 Mo3 P2 110.28(4)
C64 Mo3 P2 146.71(4)
C63 Mo3 P2 145.27(4)
C65 Mo3 P2 111.03(4)
C61 Mo3 P2 93.72(4)
C62 Mo3 P2 110.38(4)
C51 Mo3 Mo4 74.66(5)
C54 Mo3 Mo4 54.80(4)
C64 Mo3 Mo4 152.17(4)
C63 Mo3 Mo4 142.48(4)
C65 Mo3 Mo4 157.46(4)
C61 Mo3 Mo4 148.96(4)
C62 Mo3 Mo4 141.16(4)
P2 Mo3 Mo4 56.663(10)
C52 Mo4 C54 84.38(6)
C52 Mo4 C69 127.80(8)
C54 Mo4 C69 141.58(7)
C52 Mo4 C70 92.87(8)
C54 Mo4 C70 148.97(7)
C69 Mo4 C70 35.68(8)
C52 Mo4 C68 141.71(7)
C54 Mo4 C68 106.45(7)
C69 Mo4 C68 35.65(7)
C70 Mo4 C68 58.87(8)
C52 Mo4 C66 83.87(7)
C54 Mo4 C66 114.09(7)
C69 Mo4 C66 58.71(7)
C70 Mo4 C66 35.10(8)
C68 Mo4 C66 58.03(7)
C52 Mo4 C67 109.77(8)
C54 Mo4 C67 93.51(6)
C69 Mo4 C67 58.72(7)
C70 Mo4 C67 58.34(7)
C68 Mo4 C67 34.85(7)
C66 Mo4 C67 34.60(8)
C52 Mo4 P2 86.28(5)
C54 Mo4 P2 110.23(4)
C69 Mo4 P2 94.11(5)
C70 Mo4 P2 100.38(5)
C68 Mo4 P2 121.50(5)
C66 Mo4 P2 133.22(6)
C67 Mo4 P2 152.83(5)
C52 Mo4 Mo3 91.66(5)
C54 Mo4 Mo3 54.13(4)
C69 Mo4 Mo3 131.45(6)
C70 Mo4 Mo3 156.85(5)
C68 Mo4 Mo3 124.78(5)
C66 Mo4 Mo3 167.90(6)
C67 Mo4 Mo3 139.88(5)
P2 Mo4 Mo3 57.283(11)
C77 P2 C71 103.17(7)
C77 P2 Mo4 119.39(5)
C71 P2 Mo4 125.52(5)
C77 P2 Mo3 116.27(5)
C71 P2 Mo3 124.08(5)
Mo4 P2 Mo3 66.053(11)
O51 C51 Mo3 173.25(15)
O52 C52 Mo4 175.17(15)
O53 C53 C54 172.91(17)
C53 C54 C55 119.36(15)
C53 C54 Mo3 92.81(11)
C55 C54 Mo3 132.08(12)
C53 C54 Mo4 101.90(11)
C55 C54 Mo4 127.22(12)
Mo3 C54 Mo4 71.07(4)
C60 C55 C56 118.73(16)
C60 C55 C54 121.66(15)
C56 C55 C54 119.60(16)
C57 C56 C55 120.2(2)
C57 C56 H56 119.9
C55 C56 H56 119.9
C58 C57 C56 120.7(2)
C58 C57 H57 119.6
C56 C57 H57 119.6
C57 C58 C59 119.47(18)
C57 C58 H58 120.3
C59 C58 H58 120.3
C58 C59 C60 120.6(2)
C58 C59 H59 119.7
C60 C59 H59 119.7
C55 C60 C59 120.22(19)
C55 C60 H60 119.9
C59 C60 H60 119.9
C65 C61 C62 107.92(15)
C65 C61 Mo3 71.22(10)
C62 C61 Mo3 72.63(10)
C65 C61 H61 126
C62 C61 H61 126
Mo3 C61 H61 121.8
C63 C62 C61 108.29(15)
C63 C62 Mo3 71.06(10)
C61 C62 Mo3 72.53(10)
C63 C62 H62 125.9
C61 C62 H62 125.9
Mo3 C62 H62 122.2
C62 C63 C64 108.02(15)
C62 C63 Mo3 73.99(10)
C64 C63 Mo3 71.44(9)
C62 C63 H63 126
C64 C63 H63 126
Mo3 C63 H63 120.4
C63 C64 C65 107.72(15)
C63 C64 Mo3 72.95(10)
C65 C64 Mo3 73.04(9)
C63 C64 H64 126.1
C65 C64 H64 126.1
Mo3 C64 H64 119.7
C61 C65 C64 108.04(15)
C61 C65 Mo3 73.79(10)
C64 C65 Mo3 71.27(9)
C61 C65 H65 126
C64 C65 H65 126
Mo3 C65 H65 120.7
C67 C66 C70 108.24(18)
C67 C66 Mo4 72.84(11)
C70 C66 Mo4 70.70(11)
C67 C66 H66 125.9
C70 C66 H66 125.9
Mo4 C66 H66 122.3
C68 C67 C66 107.99(18)
C68 C67 Mo4 71.07(10)
C66 C67 Mo4 72.56(11)
C68 C67 H67 126
C66 C67 H67 126
Mo4 C67 H67 122.1
C67 C68 C69 108.27(19)
C67 C68 Mo4 74.08(11)
C69 C68 Mo4 70.95(11)
C67 C68 H68 125.9
C69 C68 H68 125.9
Mo4 C68 H68 120.8
C70 C69 C68 107.60(17)
C70 C69 Mo4 73.01(11)
C68 C69 Mo4 73.41(11)
C70 C69 H69 126.2
C68 C69 H69 126.2
Mo4 C69 H69 119.3
C66 C70 C69 107.90(18)
C66 C70 Mo4 74.20(11)
C69 C70 Mo4 71.31(11)
C66 C70 H70 126.1
C69 C70 H70 126.1
Mo4 C70 H70 120.2
C76 C71 C72 110.25(14)
C76 C71 P2 113.42(11)
C72 C71 P2 112.80(11)
C76 C71 H71 106.6
C72 C71 H71 106.6
P2 C71 H71 106.6
C73 C72 C71 110.91(14)
C73 C72 H72A 109.5
C71 C72 H72A 109.5
C73 C72 H72B 109.5
C71 C72 H72B 109.5
H72A C72 H72B 108
C74 C73 C72 110.87(14)
C74 C73 H73A 109.5
C72 C73 H73A 109.5
C74 C73 H73B 109.5
C72 C73 H73B 109.5
H73A C73 H73B 108.1
C75 C74 C73 111.06(16)
C75 C74 H74A 109.4
C73 C74 H74A 109.4
C75 C74 H74B 109.4
C73 C74 H74B 109.4
H74A C74 H74B 108
C74 C75 C76 112.26(15)
C74 C75 H75A 109.2
C76 C75 H75A 109.2
C74 C75 H75B 109.2
C76 C75 H75B 109.2
H75A C75 H75B 107.9
C75 C76 C71 111.07(14)
C75 C76 H76A 109.4
C71 C76 H76A 109.4
C75 C76 H76B 109.4
C71 C76 H76B 109.4
H76A C76 H76B 108
C78 C77 C82 110.22(13)
C78 C77 P2 116.17(11)
C82 C77 P2 111.45(11)
C78 C77 H77 106.1
C82 C77 H77 106.1
P2 C77 H77 106.1
C79 C78 C77 109.83(14)
C79 C78 H78A 109.7
C77 C78 H78A 109.7
C79 C78 H78B 109.7
C77 C78 H78B 109.7
H78A C78 H78B 108.2
C80 C79 C78 110.81(14)
C80 C79 H79A 109.5
C78 C79 H79A 109.5
C80 C79 H79B 109.5
C78 C79 H79B 109.5
H79A C79 H79B 108.1
C81 C80 C79 111.23(14)
C81 C80 H80A 109.4
C79 C80 H80A 109.4
C81 C80 H80B 109.4
C79 C80 H80B 109.4
H80A C80 H80B 108
C82 C81 C80 111.70(14)
C82 C81 H81A 109.3
C80 C81 H81A 109.3
C82 C81 H81B 109.3
C80 C81 H81B 109.3
H81A C81 H81B 107.9
C81 C82 C77 111.33(14)
C81 C82 H82A 109.4
C77 C82 H82A 109.4
C81 C82 H82B 109.4
C77 C82 H82B 109.4
H82A C82 H82B 108
Cl2 C91 Cl1 113.23(14)
Cl2 C91 H91A 108.9
Cl1 C91 H91A 108.9
Cl2 C91 H91B 108.9
Cl1 C91 H91B 108.9
H91A C91 H91B 107.7
Cl4 C92 Cl3 113.01(15)
Cl4 C92 H92A 109
Cl3 C92 H92A 109
Cl4 C92 H92B 109
Cl3 C92 H92B 109
H92A C92 H92B 107.8

loop_
_geom_bond_atom_site_label_1
_geom_bond_atom_site_label_2
_geom_bond_distance
Mo1 C1 1.9390(16)
Mo1 C4 2.2375(16)
Mo1 C14 2.3142(17)
Mo1 C13 2.3309(16)
Mo1 C15 2.3396(17)
Mo1 C11 2.3708(17)
Mo1 C12 2.3734(17)
Mo1 P1 2.3984(4)
Mo1 Mo2 2.61010(19)
Mo2 C2 1.9568(18)
Mo2 C4 2.2549(16)
Mo2 C18 2.2909(18)
Mo2 C19 2.3158(19)
Mo2 C17 2.3225(18)
Mo2 C20 2.3646(19)
Mo2 C16 2.3670(17)
Mo2 P1 2.3857(4)
P1 C21 1.8569(15)
P1 C27 1.8592(16)
O1 C1 1.164(2)
O2 C2 1.157(2)
O3 C3 1.177(2)
C3 C4 1.324(2)
C4 C5 1.486(2)
C5 C10 1.395(2)
C5 C6 1.404(2)
C6 C7 1.391(2)
C6 H6 0.93
C7 C8 1.385(3)
C7 H7 0.93
C8 C9 1.388(3)
C8 H8 0.93
C9 C10 1.395(2)
C9 H9 0.93
C10 H10 0.93
C11 C15 1.415(2)
C11 C12 1.417(2)
C11 H11 0.93
C12 C13 1.417(2)
C12 H12 0.93
C13 C14 1.423(2)
C13 H13 0.93
C14 C15 1.430(2)
C14 H14 0.93
C15 H15 0.93
C16 C20 1.398(3)
C16 C17 1.411(3)
C16 H16 0.93
C17 C18 1.419(3)
C17 H17 0.93
C18 C19 1.416(3)
C18 H18 0.93
C19 C20 1.414(3)
C19 H19 0.93
C20 H20 0.93
C21 C22 1.532(2)
C21 C26 1.535(2)
C21 H21 0.98
C22 C23 1.529(2)
C22 H22A 0.97
C22 H22B 0.97
C23 C24 1.523(2)
C23 H23A 0.97
C23 H23B 0.97
C24 C25 1.525(2)
C24 H24A 0.97
C24 H24B 0.97
C25 C26 1.534(2)
C25 H25A 0.97
C25 H25B 0.97
C26 H26A 0.97
C26 H26B 0.97
C27 C28 1.532(2)
C27 C32 1.534(2)
C27 H27 0.98
C28 C29 1.529(2)
C28 H28A 0.97
C28 H28B 0.97
C29 C30 1.525(3)
C29 H29A 0.97
C29 H29B 0.97
C30 C31 1.525(3)
C30 H30A 0.97
C30 H30B 0.97
C31 C32 1.527(2)
C31 H31A 0.97
C31 H31B 0.97
C32 H32A 0.97
C32 H32B 0.97
Mo3 C51 1.9368(16)
Mo3 C54 2.2354(15)
Mo3 C64 2.3168(17)
Mo3 C63 2.3366(17)
Mo3 C65 2.3400(17)
Mo3 C61 2.3733(17)
Mo3 C62 2.3745(17)
Mo3 P2 2.4023(4)
Mo3 Mo4 2.6096(2)
Mo4 C52 1.9549(17)
Mo4 C54 2.2544(16)
Mo4 C69 2.2963(18)
Mo4 C70 2.3183(19)
Mo4 C68 2.3282(19)
Mo4 C66 2.3635(19)
Mo4 C67 2.3670(18)
Mo4 P2 2.3855(4)
P2 C77 1.8575(16)
P2 C71 1.8625(16)
O51 C51 1.167(2)
O52 C52 1.158(2)
O53 C53 1.171(2)
C53 C54 1.325(2)
C54 C55 1.492(2)
C55 C60 1.394(3)
C55 C56 1.404(2)
C56 C57 1.393(3)
C56 H56 0.93
C57 C58 1.376(4)
C57 H57 0.93
C58 C59 1.387(3)
C58 H58 0.93
C59 C60 1.394(3)
C59 H59 0.93
C60 H60 0.93
C61 C65 1.417(2)
C61 C62 1.421(2)
C61 H61 0.93
C62 C63 1.415(2)
C62 H62 0.93
C63 C64 1.423(2)
C63 H63 0.93
C64 C65 1.427(2)
C64 H64 0.93
C65 H65 0.93
C66 C67 1.407(3)
C66 C70 1.412(3)
C66 H66 0.93
C67 C68 1.407(3)
C67 H67 0.93
C68 C69 1.416(3)
C68 H68 0.93
C69 C70 1.414(3)
C69 H69 0.93
C70 H70 0.93
C71 C76 1.533(2)
C71 C72 1.534(2)
C71 H71 0.98
C72 C73 1.533(2)
C72 H72A 0.97
C72 H72B 0.97
C73 C74 1.531(3)
C73 H73A 0.97
C73 H73B 0.97
C74 C75 1.523(3)
C74 H74A 0.97
C74 H74B 0.97
C75 C76 1.532(2)
C75 H75A 0.97
C75 H75B 0.97
C76 H76A 0.97
C76 H76B 0.97
C77 C78 1.536(2)
C77 C82 1.536(2)
C77 H77 0.98
C78 C79 1.534(2)
C78 H78A 0.97
C78 H78B 0.97
C79 C80 1.528(2)
C79 H79A 0.97
C79 H79B 0.97
C80 C81 1.526(2)
C80 H80A 0.97
C80 H80B 0.97
C81 C82 1.526(2)
C81 H81A 0.97
C81 H81B 0.97
C82 H82A 0.97
C82 H82B 0.97
C91 Cl2 1.739(2)
C91 Cl1 1.749(3)
C91 H91A 0.97
C91 H91B 0.97
C92 Cl4 1.734(2)
C92 Cl3 1.758(3)
C92 H92A 0.97
C92 H92B 0.97
